data_2003082
loop_
_publ_author_name
'Krebs, Frederik C.'
'Laursen, Bo W.'
'Johannsen, Ib'
'Faldt, Andr\'e'
'Bechgaard, Klaus'
'Jacobsen, Claus S.'
'Thorup, Niels'
'Boubekeur, Kamal'

_publ_section_title
;
 The geometry and structural properties of the
 4,8,12-trioxa-4,8,12,12c-tetrahydrodibenzo[cd,mn]pyrene system
 in the cationic state. Structures of a planar organic cation with
 various monovalent and divalent anions
;
_journal_coden_ASTM ASBSDK
_journal_issue 3
_journal_name_full
;
 Acta Crystallographica, Section B: Structural Science
;
_journal_page_first 410
_journal_page_last 423
_journal_paper_doi 10.1107/S0108768198016140
_journal_volume 55
_journal_year 1999
_chemical_formula_moiety 'C19 H10 N2 O9,H N O3,N O3'
_chemical_formula_sum 'C19 H10 N2 O9'
_chemical_formula_weight 410.29
_chemical_name_systematic
;
 4,8,12-trioxa-4,8,12,12c-tetrahydro-dibenzo[cd,mn]pyrenium
nitratehydrogennitrate
;
_space_group_IT_number 14
_symmetry_cell_setting monoclinic
_symmetry_space_group_name_Hall '-P 2yn'
_symmetry_space_group_name_H-M 'P 1 21/n 1'
_audit_creation_method SHELXL-97
_cell_angle_alpha 90.00
_cell_angle_beta 91.95(3)
_cell_angle_gamma 90.00
_cell_formula_units_Z 4
_cell_length_a 6.4960(13)
_cell_length_b 7.6530(15)
_cell_length_c 33.039(7)
_cell_measurement_temperature 120(2)
_cell_volume 1641.5(6)
_computing_cell_refinement 'SAINT Siemens'
_computing_data_collection 'SMART Siemens'
_computing_data_reduction 'SAINT Siemens'
_computing_molecular_graphics 'SHELXTL (Sheldrick)'
_computing_publication_material 'XCIF (Sheldrick)'
_computing_structure_refinement 'SHELXL-97 (Sheldrick, 1997)'
_computing_structure_solution 'SHELXS-97 (Sheldrick, 1990)'
_diffrn_ambient_temperature 293(2)
_diffrn_detector_area_resol_mean 8.192
_diffrn_measured_fraction_theta_full 0.926
_diffrn_measured_fraction_theta_max 0.926
_diffrn_measurement_device_type 'Siemens SMART CCD'
_diffrn_measurement_method 'omega scan, frame data integration'
_diffrn_radiation_monochromator graphite
_diffrn_radiation_source 'fine-focus sealed tube'
_diffrn_radiation_type MoK\a
_diffrn_radiation_wavelength 0.71073
_diffrn_reflns_av_R_equivalents 0.0622
_diffrn_reflns_av_sigmaI/netI 0.0479
_diffrn_reflns_limit_h_max 8
_diffrn_reflns_limit_h_min -8
_diffrn_reflns_limit_k_max 9
_diffrn_reflns_limit_k_min -9
_diffrn_reflns_limit_l_max 41
_diffrn_reflns_limit_l_min -41
_diffrn_reflns_number 17025
_diffrn_reflns_theta_full 26.33
_diffrn_reflns_theta_max 26.33
_diffrn_reflns_theta_min 1.23
_exptl_absorpt_coefficient_mu 0.136
_exptl_absorpt_correction_T_max 0.980
_exptl_absorpt_correction_T_min 0.776
_exptl_absorpt_correction_type empirical
_exptl_crystal_colour orange
_exptl_crystal_density_diffrn 1.660
_exptl_crystal_density_method 'not measured'
_exptl_crystal_description plate
_exptl_crystal_F_000 840
_exptl_crystal_size_max 0.43
_exptl_crystal_size_mid 0.18
_exptl_crystal_size_min 0.05
_refine_diff_density_max 0.219
_refine_diff_density_min -0.268
_refine_ls_extinction_method none
_refine_ls_goodness_of_fit_ref 1.002
_refine_ls_hydrogen_treatment mixed
_refine_ls_matrix_type full
_refine_ls_number_parameters 271
_refine_ls_number_reflns 3345
_refine_ls_number_restraints 0
_refine_ls_restrained_S_all 1.002
_refine_ls_R_factor_all 0.0852
_refine_ls_R_factor_gt 0.0425
_refine_ls_shift/su_max 0.002
_refine_ls_structure_factor_coef Fsqd
_refine_ls_weighting_details 'w=1/[\s^2^(Fo^2^)+(0.0549P)^2^+0.5233P] where P=(Fo^2^+2Fc^2^)/3'
_refine_ls_weighting_scheme calc
_refine_ls_wR_factor_ref 0.1134
_reflns_number_gt 2173
_reflns_number_total 3345
_reflns_threshold_expression >2sigma(I)
_cod_data_source_file os0007.cif
_cod_data_source_block 7
_cod_depositor_comments
;
The following automatic conversions were performed:

'_refine_ls_weighting_scheme' value 'calc
w=1/[\s^2^(Fo^2^)+(0.0549P)^2^+0.5233P] where P=(Fo^2^+2Fc^2^)/3' was
changed to 'calc'. New tag '_refine_ls_weighting_details' was
created. The value of the new tag was set to
'w=1/[\s^2^(Fo^2^)+(0.0549P)^2^+0.5233P] where P=(Fo^2^+2Fc^2^)/3'.

Automatic conversion script
Id: cif_fix_values 3143 2015-03-26 13:38:13Z robertas 
;
_cod_original_sg_symbol_H-M 'P 21/n'
_cod_database_code 2003082

loop_
_symmetry_equiv_pos_as_xyz
'x, y, z'
'-x+1/2, y+1/2, -z+1/2'
'-x, -y, -z'
'x-1/2, -y-1/2, z-1/2'

loop_
_atom_site_label
_atom_site_fract_x
_atom_site_fract_y
_atom_site_fract_z
_atom_site_U_iso_or_equiv
_atom_site_adp_type
_atom_site_calc_flag
_atom_site_refinement_flags
_atom_site_occupancy
_atom_site_disorder_assembly
_atom_site_disorder_group
_atom_site_type_symbol
O1 0.7353(2) 0.89044(19) 0.16804(4) 0.0197(4) Uani d . 1 . . O
O2 0.2733(2) 1.00261(19) 0.05309(4) 0.0209(4) Uani d . 1 . . O
O3 0.1106(2) 1.22049(19) 0.18556(4) 0.0216(4) Uani d . 1 . . O
C1 0.3724(3) 1.0371(3) 0.13560(6) 0.0163(5) Uani d . 1 . . C
C2 0.5040(3) 0.9468(3) 0.11042(6) 0.0164(5) Uani d . 1 . . C
C3 0.6851(3) 0.8702(3) 0.12728(6) 0.0175(5) Uani d . 1 . . C
C4 0.8125(3) 0.7748(3) 0.10320(7) 0.0213(5) Uani d . 1 . . C
H4 0.9314 0.7223 0.1139 0.026 Uiso calc . 1 . . H
C5 0.7569(4) 0.7596(3) 0.06216(7) 0.0237(5) Uani d . 1 . . C
H5 0.8422 0.6953 0.0457 0.028 Uiso calc . 1 . . H
C6 0.5798(4) 0.8359(3) 0.04435(7) 0.0224(5) Uani d . 1 . . C
H6 0.5492 0.8244 0.0168 0.027 Uiso calc . 1 . . H
C7 0.4524(3) 0.9288(3) 0.06910(6) 0.0179(5) Uani d . 1 . . C
C8 0.1912(3) 1.1098(3) 0.11928(6) 0.0182(5) Uani d . 1 . . C
C9 0.1438(3) 1.0947(3) 0.07770(6) 0.0192(5) Uani d . 1 . . C
C10 -0.0301(3) 1.1744(3) 0.06117(7) 0.0235(5) Uani d . 1 . . C
H10 -0.0631 1.1666 0.0336 0.028 Uiso calc . 1 . . H
C11 -0.1544(4) 1.2668(3) 0.08711(7) 0.0251(5) Uani d . 1 . . C
H11 -0.2718 1.3205 0.0761 0.030 Uiso calc . 1 . . H
C12 -0.1141(3) 1.2843(3) 0.12880(7) 0.0242(5) Uani d . 1 . . C
H12 -0.2017 1.3470 0.1451 0.029 Uiso calc . 1 . . H
C13 0.0611(3) 1.2045(3) 0.14470(6) 0.0192(5) Uani d . 1 . . C
C14 0.4229(3) 1.0553(3) 0.17675(6) 0.0171(5) Uani d . 1 . . C
C15 0.2893(3) 1.1470(3) 0.20178(6) 0.0193(5) Uani d . 1 . . C
C16 0.3357(4) 1.1634(3) 0.24261(7) 0.0246(5) Uani d . 1 . . C
H16 0.2479 1.2217 0.2597 0.029 Uiso calc . 1 . . H
C17 0.5194(4) 1.0892(3) 0.25738(7) 0.0247(5) Uani d . 1 . . C
H17 0.5523 1.1006 0.2849 0.030 Uiso calc . 1 . . H
C18 0.6572(4) 0.9988(3) 0.23348(7) 0.0231(5) Uani d . 1 . . C
H18 0.7785 0.9521 0.2446 0.028 Uiso calc . 1 . . H
C19 0.6070(3) 0.9813(3) 0.19297(7) 0.0188(5) Uani d . 1 . . C
N1 0.2727(3) 0.5112(2) 0.03952(6) 0.0213(4) Uani d . 1 . . N
O4 0.2160(2) 0.58203(19) 0.07456(4) 0.0230(4) Uani d . 1 . . O
H4A 0.2701 0.5281 0.0935 0.035 Uiso calc PR 0.50 . . H
O5 0.3911(2) 0.3865(2) 0.04094(5) 0.0268(4) Uani d . 1 . . O
O6 0.1997(3) 0.5790(2) 0.00891(5) 0.0307(4) Uani d . 1 . . O
N2 0.4074(3) 0.5514(2) 0.16270(6) 0.0216(4) Uani d . 1 . . N
O7 0.2678(3) 0.6628(2) 0.16200(5) 0.0276(4) Uani d . 1 . . O
O8 0.5267(3) 0.5279(2) 0.19189(5) 0.0353(5) Uani d . 1 . . O
O9 0.4293(2) 0.45440(19) 0.13082(5) 0.0250(4) Uani d . 1 . . O
H9 0.3957 0.3537 0.1359 0.038 Uiso calc PR 0.50 . . H

loop_
_atom_site_aniso_label
_atom_site_aniso_U_11
_atom_site_aniso_U_22
_atom_site_aniso_U_33
_atom_site_aniso_U_12
_atom_site_aniso_U_13
_atom_site_aniso_U_23
O1 0.0199(8) 0.0211(8) 0.0180(8) 0.0043(6) 0.0003(6) -0.0006(6)
O2 0.0225(9) 0.0213(8) 0.0187(8) -0.0001(7) -0.0024(7) -0.0001(6)
O3 0.0200(9) 0.0250(8) 0.0199(8) 0.0040(7) 0.0025(7) -0.0004(6)
C1 0.0178(12) 0.0124(10) 0.0189(12) -0.0039(8) 0.0020(9) 0.0021(8)
C2 0.0167(11) 0.0145(11) 0.0179(11) -0.0025(8) 0.0002(9) -0.0003(8)
C3 0.0196(12) 0.0169(11) 0.0162(11) -0.0025(9) 0.0014(9) 0.0015(9)
C4 0.0214(13) 0.0174(11) 0.0251(13) 0.0012(9) 0.0019(10) -0.0009(9)
C5 0.0234(13) 0.0187(11) 0.0295(14) -0.0008(9) 0.0086(10) -0.0040(10)
C6 0.0275(13) 0.0211(12) 0.0188(12) -0.0046(10) 0.0034(10) -0.0018(9)
C7 0.0166(12) 0.0161(11) 0.0208(12) -0.0039(9) -0.0011(9) 0.0014(9)
C8 0.0168(11) 0.0174(11) 0.0204(12) -0.0030(9) 0.0000(9) 0.0030(9)
C9 0.0185(12) 0.0169(11) 0.0223(12) -0.0045(9) 0.0005(9) 0.0012(9)
C10 0.0239(13) 0.0227(12) 0.0234(12) -0.0055(10) -0.0054(10) 0.0041(10)
C11 0.0179(12) 0.0236(13) 0.0335(14) -0.0015(9) -0.0045(11) 0.0062(10)
C12 0.0176(12) 0.0203(12) 0.0350(14) 0.0004(9) 0.0047(10) 0.0031(10)
C13 0.0182(12) 0.0166(11) 0.0230(12) -0.0031(9) 0.0008(10) 0.0019(9)
C14 0.0183(12) 0.0168(11) 0.0164(11) -0.0032(9) 0.0016(9) 0.0014(9)
C15 0.0203(12) 0.0175(11) 0.0202(12) -0.0009(9) 0.0013(9) 0.0011(9)
C16 0.0318(14) 0.0214(12) 0.0209(12) -0.0021(10) 0.0073(10) -0.0018(9)
C17 0.0335(14) 0.0248(12) 0.0155(11) -0.0041(11) -0.0008(10) 0.0004(9)
C18 0.0267(13) 0.0216(11) 0.0208(12) 0.0014(10) -0.0038(10) 0.0010(9)
C19 0.0201(12) 0.0161(11) 0.0201(12) -0.0006(9) 0.0018(9) 0.0009(9)
N1 0.0176(10) 0.0249(10) 0.0216(11) -0.0039(8) 0.0021(8) -0.0031(8)
O4 0.0242(9) 0.0267(8) 0.0182(8) 0.0056(7) 0.0016(7) -0.0032(7)
O5 0.0262(9) 0.0242(9) 0.0301(10) 0.0060(7) 0.0033(7) -0.0055(7)
O6 0.0326(10) 0.0381(10) 0.0212(9) 0.0016(8) -0.0048(8) 0.0039(7)
N2 0.0245(11) 0.0205(10) 0.0199(10) -0.0056(8) 0.0022(9) 0.0019(8)
O7 0.0365(10) 0.0242(9) 0.0223(9) 0.0066(8) 0.0045(7) 0.0002(7)
O8 0.0343(11) 0.0475(11) 0.0234(10) -0.0017(8) -0.0106(8) 0.0009(8)
O9 0.0270(9) 0.0231(8) 0.0248(9) 0.0017(7) -0.0013(7) -0.0040(7)

loop_
_atom_type_symbol
_atom_type_description
_atom_type_scat_dispersion_real
_atom_type_scat_dispersion_imag
_atom_type_scat_source
C C 0.0033 0.0016 'International Tables Vol C Tables 4.2.6.8 and 6.1.1.4'
H H 0.0000 0.0000 'International Tables Vol C Tables 4.2.6.8 and 6.1.1.4'
N N 0.0061 0.0033 'International Tables Vol C Tables 4.2.6.8 and 6.1.1.4'
O O 0.0106 0.0060 'International Tables Vol C Tables 4.2.6.8 and 6.1.1.4'

loop_
_geom_angle_atom_site_label_1
_geom_angle_atom_site_label_2
_geom_angle_atom_site_label_3
_geom_angle
C19 O1 C3 120.69(16)
C9 O2 C7 120.29(16)
C15 O3 C13 120.49(17)
C8 C1 C14 120.3(2)
C8 C1 C2 119.56(19)
C14 C1 C2 120.11(19)
C1 C2 C7 119.88(19)
C1 C2 C3 119.30(19)
C7 C2 C3 120.80(19)
C4 C3 O1 119.71(19)
C4 C3 C2 120.08(19)
O1 C3 C2 120.21(18)
C3 C4 C5 117.7(2)
C4 C5 C6 123.7(2)
C7 C6 C5 117.8(2)
C6 C7 O2 119.86(19)
C6 C7 C2 120.0(2)
O2 C7 C2 120.18(19)
C1 C8 C9 120.0(2)
C1 C8 C13 119.30(19)
C9 C8 C13 120.6(2)
C10 C9 O2 119.94(19)
C10 C9 C8 120.0(2)
O2 C9 C8 120.05(19)
C9 C10 C11 117.8(2)
C10 C11 C12 124.2(2)
C13 C12 C11 117.2(2)
C12 C13 O3 119.6(2)
C12 C13 C8 120.2(2)
O3 C13 C8 120.15(19)
C1 C14 C15 119.6(2)
C1 C14 C19 119.9(2)
C15 C14 C19 120.56(19)
C16 C15 O3 119.7(2)
C16 C15 C14 120.1(2)
O3 C15 C14 120.15(19)
C15 C16 C17 117.5(2)
C16 C17 C18 124.1(2)
C19 C18 C17 117.6(2)
C18 C19 O1 120.18(19)
C18 C19 C14 120.0(2)
O1 C19 C14 119.77(18)
O6 N1 O5 126.13(19)
O6 N1 O4 115.70(18)
O5 N1 O4 118.17(18)
O8 N2 O7 123.66(19)
O8 N2 O9 117.93(19)
O7 N2 O9 118.41(18)

loop_
_geom_bond_atom_site_label_1
_geom_bond_atom_site_label_2
_geom_bond_distance
O1 C19 1.380(3)
O1 C3 1.383(2)
O2 C9 1.382(3)
O2 C7 1.382(3)
O3 C15 1.381(3)
O3 C13 1.382(3)
C1 C8 1.394(3)
C1 C14 1.395(3)
C1 C2 1.396(3)
C2 C7 1.401(3)
C2 C3 1.412(3)
C3 C4 1.376(3)
C4 C5 1.396(3)
C5 C6 1.402(3)
C6 C7 1.380(3)
C8 C9 1.402(3)
C8 C13 1.412(3)
C9 C10 1.381(3)
C10 C11 1.390(3)
C11 C12 1.400(3)
C12 C13 1.379(3)
C14 C15 1.407(3)
C14 C19 1.412(3)
C15 C16 1.378(3)
C16 C17 1.395(3)
C17 C18 1.397(3)
C18 C19 1.373(3)
N1 O6 1.218(2)
N1 O5 1.226(2)
N1 O4 1.341(2)
N2 O8 1.230(2)
N2 O7 1.244(2)
N2 O9 1.300(2)
